data_7157566
loop_
_publ_author_name
'Arthurs, Ross A.'
'Hughes, David L.'
'Richards, Christopher J.'

_publ_section_title
;
 Planar chiral palladacycle precatalysts for asymmetric synthesis.
;
_journal_issue 28
_journal_name_full 'Organic &amp; biomolecular chemistry'
_journal_page_first 5466
_journal_page_last 5472
_journal_paper_doi 10.1039/d0ob01331e
_journal_volume 18
_journal_year 2020
_chemical_absolute_configuration rmad
_chemical_formula_moiety 'C44 H46 Cl Fe2 N2 O2 P Pd2'
_chemical_formula_structural '[{(Cp)Fe(C5H3-cyclo-CNC(HiPr)CH2O)-Pd}2 Cl (PPh2)]'
_chemical_formula_sum 'C44 H46 Cl Fe2 N2 O2 P Pd2'
_chemical_formula_weight 1025.75
_space_group_crystal_system orthorhombic
_space_group_IT_number 19
_space_group_name_Hall 'P 2ac 2ab'
_space_group_name_H-M_alt 'P 21 21 21'
_atom_sites_solution_hydrogens geom
_atom_sites_solution_primary dual
_audit_creation_method SHELXL-2018/3
_audit_update_record
;
2020-02-13 deposited with the CCDC.	2020-07-02 downloaded from the CCDC.
;
_cell_angle_alpha 90
_cell_angle_beta 90
_cell_angle_gamma 90
_cell_formula_units_Z 4
_cell_length_a 12.18010(12)
_cell_length_b 12.77485(10)
_cell_length_c 25.8213(2)
_cell_measurement_reflns_used 122878
_cell_measurement_temperature 100.00(10)
_cell_measurement_theta_max 34.1400
_cell_measurement_theta_min 2.2240
_cell_volume 4017.77(6)
_computing_cell_refinement 'CrysAlisPro 1.171.40.57a (Rigaku OD, 2019)'
_computing_data_collection 'CrysAlisPro 1.171.40.57a (Rigaku OD, 2019)'
_computing_data_reduction 'CrysAlisPro 1.171.40.57a (Rigaku OD, 2019)'
_computing_molecular_graphics 'ORTEP (Johnson, 1976 and Farrugia, 2012)'
_computing_publication_material 'SHELXL-2018/3 (Sheldrick, 2015b) and WINGX (Farrugia, 2012)'
_computing_structure_refinement 'SHELXL-2018/3 (Sheldrick, 2015b)'
_computing_structure_solution 'SHELXT (Sheldrick, 2015a)'
_diffrn_ambient_environment N~2~
_diffrn_ambient_temperature 100.01(10)
_diffrn_detector 'Hybrid Pixel Array Detector'
_diffrn_detector_area_resol_mean 10.0000
_diffrn_detector_type HyPix
_diffrn_measured_fraction_theta_full 1.000
_diffrn_measured_fraction_theta_max 1.000
_diffrn_measurement_device 'four-circle diffractometer'
_diffrn_measurement_device_type 'XtaLAB Synergy, Dualflex, HyPix'
_diffrn_measurement_method '\w scans'
_diffrn_radiation_monochromator mirror
_diffrn_radiation_probe x-ray
_diffrn_radiation_type 'Mo K\a'
_diffrn_radiation_wavelength 0.71073
_diffrn_reflns_av_R_equivalents 0.0548
_diffrn_reflns_av_unetI/netI 0.0160
_diffrn_reflns_Laue_measured_fraction_full 1.000
_diffrn_reflns_Laue_measured_fraction_max 1.000
_diffrn_reflns_limit_h_max 15
_diffrn_reflns_limit_h_min -15
_diffrn_reflns_limit_k_max 16
_diffrn_reflns_limit_k_min -16
_diffrn_reflns_limit_l_max 33
_diffrn_reflns_limit_l_min -33
_diffrn_reflns_number 138243
_diffrn_reflns_point_group_measured_fraction_full 1.000
_diffrn_reflns_point_group_measured_fraction_max 1.000
_diffrn_reflns_theta_full 25.242
_diffrn_reflns_theta_max 27.498
_diffrn_reflns_theta_min 1.849
_diffrn_source 'micro-focus sealed X-ray tube'
_diffrn_source_type 'PhotonJet (Mo) X-ray Source'
_exptl_absorpt_coefficient_mu 1.735
_exptl_absorpt_correction_T_max 1.00000
_exptl_absorpt_correction_T_min 0.91293
_exptl_absorpt_correction_type multi-scan
_exptl_absorpt_process_details
;
CrysAlisPro 1.171.40.57a (Rigaku Oxford Diffraction, 2019)
Empirical absorption correction using spherical harmonics,
 implemented in SCALE3 ABSPACK scaling algorithm.
;
_exptl_crystal_colour red
_exptl_crystal_density_diffrn 1.696
_exptl_crystal_description plate
_exptl_crystal_F_000 2064
_exptl_crystal_size_max 0.135
_exptl_crystal_size_mid 0.125
_exptl_crystal_size_min 0.11
_refine_diff_density_max 0.493
_refine_diff_density_min -0.307
_refine_diff_density_rms 0.055
_refine_ls_abs_structure_details
;
 Flack x determined using 4033 quotients [(I+)-(I-)]/[(I+)+(I-)]
 (Parsons, Flack and Wagner, Acta Cryst. B69 (2013) 249-259).
;
_refine_ls_abs_structure_Flack -0.002(5)
_refine_ls_extinction_method none
_refine_ls_goodness_of_fit_ref 1.068
_refine_ls_hydrogen_treatment constr
_refine_ls_matrix_type full
_refine_ls_number_parameters 487
_refine_ls_number_reflns 9215
_refine_ls_number_restraints 0
_refine_ls_restrained_S_all 1.068
_refine_ls_R_factor_all 0.0150
_refine_ls_R_factor_gt 0.0147
_refine_ls_shift/su_max 0.004
_refine_ls_shift/su_mean 0.000
_refine_ls_structure_factor_coef Fsqd
_refine_ls_weighting_details 'w=1/[\s^2^(Fo^2^)+(0.0199P)^2^+1.3500P] where P=(Fo^2^+2Fc^2^)/3'
_refine_ls_weighting_scheme calc
_refine_ls_wR_factor_gt 0.0377
_refine_ls_wR_factor_ref 0.0378
_reflns_Friedel_coverage 0.800
_reflns_Friedel_fraction_full 1.000
_reflns_Friedel_fraction_max 1.000
_reflns_number_gt 9126
_reflns_number_total 9215
_reflns_threshold_expression 'I > 2\s(I)'
_cod_data_source_file d0ob01331e2.cif
_cod_data_source_block rossa26
_cod_depositor_comments 'Adding full bibliography for 7157566.cif.'
_cod_original_cell_volume 4017.77(5)
_cod_database_code 7157566
_shelx_shelxl_version_number 2018/3
_shelx_space_group_comment
;
The symmetry employed for this shelxl refinement is uniquely defined
by the following loop, which should always be used as a source of
symmetry information in preference to the above space-group names.
They are only intended as comments.
;

loop_
_space_group_symop_operation_xyz
'x, y, z'
'-x+1/2, -y, z+1/2'
'-x, y+1/2, -z+1/2'
'x+1/2, -y+1/2, -z'

loop_
_atom_site_label
_atom_site_type_symbol
_atom_site_fract_x
_atom_site_fract_y
_atom_site_fract_z
_atom_site_U_iso_or_equiv
_atom_site_adp_type
_atom_site_occupancy
_atom_site_site_symmetry_order
_atom_site_calc_flag
_atom_site_refinement_flags_posn
_atom_site_refinement_flags_adp
_atom_site_refinement_flags_occupancy
_atom_site_disorder_assembly
_atom_site_disorder_group
Cl Cl 0.38011(5) 0.60864(4) 0.48812(2) 0.01762(12) Uani 1 1 d . . . . .
Pd1 Pd 0.48321(2) 0.51337(2) 0.55352(2) 0.01141(4) Uani 1 1 d . . . . .
Fe1 Fe 0.52674(3) 0.32572(3) 0.65772(2) 0.01404(7) Uani 1 1 d . . . . .
C1 C 0.57067(19) 0.45027(18) 0.61087(9) 0.0150(4) Uani 1 1 d . . . . .
C2 C 0.53346(18) 0.48408(18) 0.66143(9) 0.0151(4) Uani 1 1 d . . . . .
C3 C 0.6003(2) 0.4392(2) 0.70110(10) 0.0189(5) Uani 1 1 d . . . . .
H3 H 0.592519 0.448204 0.736655 0.023 Uiso 1 1 calc R U . . .
C4 C 0.6811(2) 0.3779(2) 0.67532(10) 0.0209(5) Uani 1 1 d . . . . .
H4 H 0.736729 0.340023 0.691392 0.025 Uiso 1 1 calc R U . . .
C5 C 0.6629(2) 0.3840(2) 0.62060(10) 0.0184(5) Uani 1 1 d . . . . .
H5 H 0.704496 0.350296 0.595420 0.022 Uiso 1 1 calc R U . . .
C6 C 0.4024(2) 0.2478(2) 0.62088(10) 0.0234(6) Uani 1 1 d . . . . .
H6 H 0.366568 0.268769 0.590814 0.028 Uiso 1 1 calc R U . . .
C7 C 0.3709(2) 0.2733(2) 0.67257(11) 0.0230(5) Uani 1 1 d . . . . .
H7 H 0.311136 0.314233 0.682165 0.028 Uiso 1 1 calc R U . . .
C8 C 0.4469(2) 0.2252(2) 0.70678(10) 0.0220(5) Uani 1 1 d . . . . .
H8 H 0.445410 0.228785 0.742743 0.026 Uiso 1 1 calc R U . . .
C9 C 0.5256(2) 0.1705(2) 0.67658(10) 0.0241(5) Uani 1 1 d . . . . .
H9 H 0.584645 0.132240 0.689288 0.029 Uiso 1 1 calc R U . . .
C10 C 0.4983(3) 0.1846(2) 0.62351(10) 0.0254(6) Uani 1 1 d . . . . .
H10 H 0.536506 0.157239 0.595425 0.031 Uiso 1 1 calc R U . . .
Pd2 Pd 0.44667(2) 0.47892(2) 0.42648(2) 0.01102(4) Uani 1 1 d . . . . .
Fe2 Fe 0.57460(3) 0.40761(3) 0.30459(2) 0.01410(7) Uani 1 1 d . . . . .
C11 C 0.49429(19) 0.37407(17) 0.37360(9) 0.0135(4) Uani 1 1 d . . . . .
C12 C 0.42182(19) 0.37234(18) 0.32935(9) 0.0147(4) Uani 1 1 d . . . . .
C13 C 0.4576(2) 0.29625(18) 0.29237(9) 0.0177(5) Uani 1 1 d . . . . .
H13 H 0.424914 0.280527 0.260773 0.021 Uiso 1 1 calc R U . . .
C14 C 0.5537(2) 0.24943(18) 0.31380(9) 0.0174(5) Uani 1 1 d . . . . .
H14 H 0.594832 0.196545 0.298455 0.021 Uiso 1 1 calc R U . . .
C15 C 0.5764(2) 0.29735(18) 0.36303(9) 0.0147(4) Uani 1 1 d . . . . .
H15 H 0.635266 0.280987 0.384518 0.018 Uiso 1 1 calc R U . . .
C16 C 0.6502(2) 0.5498(2) 0.31491(11) 0.0227(5) Uani 1 1 d . . . . .
H16 H 0.652133 0.588945 0.345252 0.027 Uiso 1 1 calc R U . . .
C17 C 0.5691(2) 0.5564(2) 0.27546(11) 0.0291(6) Uani 1 1 d . . . . .
H17 H 0.508174 0.600252 0.275659 0.035 Uiso 1 1 calc R U . . .
C18 C 0.5973(2) 0.4843(3) 0.23564(10) 0.0294(6) Uani 1 1 d . . . . .
H18 H 0.558413 0.473123 0.205145 0.035 Uiso 1 1 calc R U . . .
C19 C 0.6954(2) 0.4325(2) 0.25076(10) 0.0252(6) Uani 1 1 d . . . . .
H19 H 0.732010 0.381234 0.231879 0.030 Uiso 1 1 calc R U . . .
C20 C 0.7279(2) 0.4725(2) 0.29967(9) 0.0203(5) Uani 1 1 d . . . . .
H20 H 0.789299 0.451886 0.318489 0.024 Uiso 1 1 calc R U . . .
C21 C 0.4416(2) 0.55615(18) 0.66109(9) 0.0148(4) Uani 1 1 d . . . . .
N22 N 0.40263(17) 0.58618(16) 0.61732(8) 0.0144(4) Uani 1 1 d . . . . .
C23 C 0.3083(2) 0.65567(18) 0.62688(9) 0.0162(5) Uani 1 1 d . . . . .
H23 H 0.319456 0.722125 0.608663 0.019 Uiso 1 1 calc R U . . .
C24 C 0.3168(2) 0.6740(2) 0.68606(10) 0.0194(5) Uani 1 1 d . . . . .
H24A H 0.342088 0.744425 0.693411 0.023 Uiso 1 1 calc R U . . .
H24B H 0.246081 0.663613 0.702596 0.023 Uiso 1 1 calc R U . . .
O25 O 0.39657(15) 0.59624(14) 0.70426(6) 0.0182(3) Uani 1 1 d . . . . .
P P 0.57271(5) 0.43951(4) 0.48688(2) 0.01140(11) Uani 1 1 d . . . . .
C31 C 0.5995(2) 0.29943(18) 0.49064(9) 0.0129(4) Uani 1 1 d . . . . .
C32 C 0.5113(2) 0.23134(18) 0.48377(9) 0.0165(4) Uani 1 1 d . . . . .
H32 H 0.442226 0.258760 0.476497 0.020 Uiso 1 1 calc R U . . .
C33 C 0.5239(2) 0.12370(19) 0.48752(9) 0.0196(5) Uani 1 1 d . . . . .
H33 H 0.463974 0.079507 0.482912 0.024 Uiso 1 1 calc R U . . .
C34 C 0.6281(2) 0.08229(19) 0.49837(10) 0.0206(5) Uani 1 1 d . . . . .
H34 H 0.637400 0.010338 0.501666 0.025 Uiso 1 1 calc R U . . .
C35 C 0.7166(2) 0.1485(2) 0.50411(11) 0.0220(5) Uani 1 1 d . . . . .
H35 H 0.785900 0.120678 0.510457 0.026 Uiso 1 1 calc R U . . .
C36 C 0.7034(2) 0.2571(2) 0.50051(10) 0.0178(5) Uani 1 1 d . . . . .
H36 H 0.763556 0.301100 0.504661 0.021 Uiso 1 1 calc R U . . .
C41 C 0.70675(17) 0.50159(17) 0.47777(9) 0.0126(4) Uani 1 1 d . . . . .
C42 C 0.76814(19) 0.4851(2) 0.43276(9) 0.0175(5) Uani 1 1 d . . . . .
H42 H 0.743741 0.437505 0.408038 0.021 Uiso 1 1 calc R U . . .
C43 C 0.8658(2) 0.5396(2) 0.42480(10) 0.0205(5) Uani 1 1 d . . . . .
H43 H 0.906010 0.528627 0.394667 0.025 Uiso 1 1 calc R U . . .
C44 C 0.9034(2) 0.61035(19) 0.46158(10) 0.0191(5) Uani 1 1 d . . . . .
H44 H 0.967838 0.647630 0.455818 0.023 Uiso 1 1 calc R U . . .
C45 C 0.8446(2) 0.6251(2) 0.50681(11) 0.0206(5) Uani 1 1 d . . . . .
H45 H 0.870739 0.670927 0.531946 0.025 Uiso 1 1 calc R U . . .
C46 C 0.7466(2) 0.57168(19) 0.51484(10) 0.0187(5) Uani 1 1 d . . . . .
H46 H 0.707119 0.582717 0.545190 0.022 Uiso 1 1 calc R U . . .
C121 C 0.33450(19) 0.44855(18) 0.32944(9) 0.0141(4) Uani 1 1 d . . . . .
N122 N 0.31833(16) 0.50574(15) 0.36964(8) 0.0141(4) Uani 1 1 d . . . . .
C123 C 0.2205(2) 0.57146(19) 0.35983(10) 0.0163(5) Uani 1 1 d . . . . .
H123 H 0.158133 0.541559 0.378719 0.020 Uiso 1 1 calc R U . . .
C124 C 0.2015(2) 0.55483(19) 0.30125(10) 0.0190(5) Uani 1 1 d . . . . .
H12A H 0.124397 0.542925 0.293981 0.023 Uiso 1 1 calc R U . . .
H12B H 0.226222 0.615148 0.281631 0.023 Uiso 1 1 calc R U . . .
O125 O 0.26689(14) 0.46210(14) 0.28844(7) 0.0183(4) Uani 1 1 d . . . . .
C127 C 0.2341(2) 0.6855(2) 0.37626(10) 0.0202(5) Uani 1 1 d . . . . .
H127 H 0.239440 0.686551 0.414127 0.024 Uiso 1 1 calc R U . . .
C128 C 0.3384(2) 0.7345(2) 0.35515(13) 0.0299(6) Uani 1 1 d . . . . .
H12C H 0.343176 0.805899 0.366484 0.045 Uiso 1 1 calc R U . . .
H12D H 0.400828 0.696207 0.367606 0.045 Uiso 1 1 calc R U . . .
H12E H 0.337046 0.732302 0.317989 0.045 Uiso 1 1 calc R U . . .
C129 C 0.1317(3) 0.7480(2) 0.36145(11) 0.0270(6) Uani 1 1 d . . . . .
H12F H 0.067772 0.714400 0.375539 0.041 Uiso 1 1 calc R U . . .
H12G H 0.137310 0.817660 0.375102 0.041 Uiso 1 1 calc R U . . .
H12H H 0.125579 0.751047 0.324414 0.041 Uiso 1 1 calc R U . . .
C231 C 0.2015(2) 0.6046(2) 0.60793(10) 0.0197(5) Uani 1 1 d . . . . .
H231 H 0.211474 0.588290 0.571144 0.024 Uiso 1 1 calc R U . . .
C232 C 0.1759(2) 0.5023(2) 0.63536(12) 0.0275(6) Uani 1 1 d . . . . .
H23A H 0.237373 0.455743 0.632246 0.041 Uiso 1 1 calc R U . . .
H23B H 0.161631 0.515815 0.671313 0.041 Uiso 1 1 calc R U . . .
H23C H 0.112350 0.470691 0.619862 0.041 Uiso 1 1 calc R U . . .
C233 C 0.1054(2) 0.6819(3) 0.61182(13) 0.0336(7) Uani 1 1 d . . . . .
H23D H 0.124093 0.745591 0.594166 0.050 Uiso 1 1 calc R U . . .
H23E H 0.041359 0.651672 0.596140 0.050 Uiso 1 1 calc R U . . .
H23F H 0.090641 0.696797 0.647591 0.050 Uiso 1 1 calc R U . . .

loop_
_atom_site_aniso_label
_atom_site_aniso_U_11
_atom_site_aniso_U_22
_atom_site_aniso_U_33
_atom_site_aniso_U_23
_atom_site_aniso_U_13
_atom_site_aniso_U_12
Cl 0.0260(3) 0.0153(3) 0.0116(2) -0.0009(2) -0.0015(2) 0.0091(2)
Pd1 0.01235(8) 0.01231(7) 0.00957(7) 0.00011(6) 0.00045(6) 0.00066(6)
Fe1 0.01523(16) 0.01605(15) 0.01085(14) 0.00125(12) -0.00252(12) 0.00079(13)
C1 0.0132(11) 0.0173(10) 0.0144(10) 0.0005(8) -0.0006(9) -0.0020(9)
C2 0.0146(10) 0.0166(10) 0.0141(10) -0.0008(9) -0.0008(8) -0.0028(9)
C3 0.0199(12) 0.0233(12) 0.0136(11) -0.0012(9) -0.0046(9) -0.0041(10)
C4 0.0136(11) 0.0283(13) 0.0207(12) 0.0019(10) -0.0061(9) 0.0009(10)
C5 0.0125(11) 0.0249(12) 0.0178(12) 0.0011(10) -0.0001(9) 0.0006(10)
C6 0.0287(14) 0.0211(12) 0.0205(12) 0.0042(10) -0.0106(10) -0.0104(11)
C7 0.0189(12) 0.0198(12) 0.0302(14) 0.0029(11) 0.0011(11) -0.0047(10)
C8 0.0288(13) 0.0219(12) 0.0152(11) 0.0041(9) 0.0001(10) -0.0051(11)
C9 0.0300(14) 0.0178(11) 0.0246(13) 0.0053(9) -0.0028(11) 0.0034(11)
C10 0.0382(16) 0.0183(11) 0.0198(12) -0.0034(9) 0.0026(11) -0.0036(12)
Pd2 0.01272(8) 0.01041(7) 0.00992(7) 0.00028(6) 0.00036(6) 0.00151(6)
Fe2 0.01569(16) 0.01531(15) 0.01131(15) 0.00053(12) 0.00127(12) 0.00093(13)
C11 0.0153(11) 0.0125(9) 0.0126(10) 0.0003(8) 0.0015(8) -0.0011(9)
C12 0.0151(11) 0.0144(10) 0.0145(11) -0.0019(8) -0.0002(9) -0.0014(9)
C13 0.0204(12) 0.0165(11) 0.0162(11) -0.0046(9) -0.0016(9) 0.0008(9)
C14 0.0205(11) 0.0142(10) 0.0176(11) -0.0042(9) 0.0002(10) 0.0028(10)
C15 0.0163(11) 0.0131(10) 0.0148(11) 0.0007(8) -0.0004(9) 0.0007(9)
C16 0.0273(13) 0.0162(11) 0.0245(13) 0.0037(10) 0.0067(10) -0.0048(10)
C17 0.0274(14) 0.0253(13) 0.0345(15) 0.0168(12) 0.0043(12) 0.0022(12)
C18 0.0270(13) 0.0430(16) 0.0182(12) 0.0127(12) 0.0015(10) -0.0065(13)
C19 0.0235(13) 0.0356(15) 0.0166(12) -0.0016(11) 0.0069(10) -0.0049(12)
C20 0.0206(11) 0.0233(12) 0.0169(11) 0.0013(10) 0.0033(9) -0.0043(10)
C21 0.0163(10) 0.0145(10) 0.0135(10) -0.0031(8) 0.0011(9) -0.0060(9)
N22 0.0139(9) 0.0155(9) 0.0139(9) -0.0015(7) 0.0015(7) 0.0002(8)
C23 0.0191(12) 0.0146(11) 0.0148(11) -0.0019(9) 0.0026(9) 0.0010(9)
C24 0.0220(12) 0.0187(11) 0.0176(12) -0.0045(9) 0.0015(10) 0.0020(10)
O25 0.0217(9) 0.0206(8) 0.0122(8) -0.0030(7) 0.0003(7) 0.0010(7)
P 0.0119(3) 0.0111(2) 0.0112(2) 0.0004(2) 0.0004(2) 0.0003(2)
C31 0.0155(11) 0.0131(10) 0.0101(10) 0.0010(8) 0.0023(8) 0.0018(9)
C32 0.0152(11) 0.0180(11) 0.0164(11) 0.0018(9) 0.0017(9) 0.0012(9)
C33 0.0232(12) 0.0175(11) 0.0183(11) -0.0007(9) 0.0025(10) -0.0044(10)
C34 0.0293(14) 0.0123(11) 0.0203(12) -0.0013(9) 0.0028(10) 0.0034(10)
C35 0.0212(13) 0.0192(12) 0.0258(13) 0.0001(10) 0.0003(10) 0.0082(10)
C36 0.0149(12) 0.0180(11) 0.0205(12) 0.0003(9) -0.0007(9) 0.0004(10)
C41 0.0130(10) 0.0103(11) 0.0144(10) 0.0018(8) -0.0001(8) 0.0007(8)
C42 0.0173(11) 0.0194(11) 0.0158(11) -0.0009(9) 0.0003(8) -0.0012(10)
C43 0.0204(12) 0.0238(12) 0.0172(11) 0.0022(10) 0.0046(10) -0.0011(10)
C44 0.0161(11) 0.0165(11) 0.0247(13) 0.0050(9) 0.0003(9) -0.0036(9)
C45 0.0225(13) 0.0155(11) 0.0238(13) -0.0028(10) -0.0020(10) -0.0033(10)
C46 0.0202(12) 0.0171(12) 0.0187(12) -0.0022(10) 0.0033(9) -0.0011(10)
C121 0.0123(10) 0.0151(10) 0.0149(11) 0.0012(8) -0.0015(8) -0.0027(9)
N122 0.0140(9) 0.0130(9) 0.0152(9) 0.0008(7) -0.0011(7) 0.0023(8)
C123 0.0132(11) 0.0183(12) 0.0173(11) 0.0004(9) -0.0005(9) 0.0023(9)
C124 0.0203(12) 0.0160(11) 0.0209(12) -0.0033(10) -0.0072(10) 0.0033(9)
O125 0.0177(8) 0.0193(9) 0.0179(8) -0.0031(7) -0.0060(7) 0.0034(7)
C127 0.0249(13) 0.0168(11) 0.0190(12) -0.0032(10) -0.0076(10) 0.0069(10)
C128 0.0283(15) 0.0191(12) 0.0424(18) 0.0037(12) -0.0144(13) -0.0024(11)
C129 0.0340(15) 0.0245(13) 0.0226(13) -0.0023(11) -0.0071(12) 0.0150(12)
C231 0.0157(11) 0.0230(12) 0.0202(12) -0.0046(10) -0.0007(9) 0.0031(10)
C232 0.0210(12) 0.0285(15) 0.0329(14) -0.0016(12) 0.0007(10) -0.0042(11)
C233 0.0236(14) 0.0387(16) 0.0384(17) -0.0076(14) -0.0051(12) 0.0137(13)

loop_
_atom_type_symbol
_atom_type_description
_atom_type_scat_dispersion_real
_atom_type_scat_dispersion_imag
_atom_type_scat_source
C C 0.0033 0.0016 'International Tables Vol C Tables 4.2.6.8 and 6.1.1.4'
H H 0.0000 0.0000 'International Tables Vol C Tables 4.2.6.8 and 6.1.1.4'
P P 0.1023 0.0942 'International Tables Vol C Tables 4.2.6.8 and 6.1.1.4'
Cl Cl 0.1484 0.1585 'International Tables Vol C Tables 4.2.6.8 and 6.1.1.4'
Fe Fe 0.3463 0.8444 'International Tables Vol C Tables 4.2.6.8 and 6.1.1.4'
Pd Pd -0.9988 1.0072 'International Tables Vol C Tables 4.2.6.8 and 6.1.1.4'
N N 0.0061 0.0033 'International Tables Vol C Tables 4.2.6.8 and 6.1.1.4'
O O 0.0106 0.0060 'International Tables Vol C Tables 4.2.6.8 and 6.1.1.4'

loop_
_geom_angle_atom_site_label_1
_geom_angle_atom_site_label_2
_geom_angle_atom_site_label_3
_geom_angle
_geom_angle_site_symmetry_1
_geom_angle_site_symmetry_3
_geom_angle_publ_flag
Pd1 Cl Pd2 86.641(18) . . ?
C1 Pd1 N22 81.28(9) . . ?
C1 Pd1 P 98.04(7) . . ?
N22 Pd1 P 178.25(6) . . ?
C1 Pd1 Cl 173.74(7) . . ?
N22 Pd1 Cl 94.62(6) . . ?
P Pd1 Cl 85.92(2) . . ?
C2 Fe1 C10 155.58(10) . . ?
C2 Fe1 C3 41.14(9) . . ?
C10 Fe1 C3 160.38(11) . . ?
C2 Fe1 C9 163.39(10) . . ?
C10 Fe1 C9 40.79(11) . . ?
C3 Fe1 C9 124.22(11) . . ?
C2 Fe1 C4 68.12(10) . . ?
C10 Fe1 C4 122.74(12) . . ?
C3 Fe1 C4 40.78(11) . . ?
C9 Fe1 C4 105.65(11) . . ?
C2 Fe1 C6 122.49(10) . . ?
C10 Fe1 C6 40.73(12) . . ?
C3 Fe1 C6 157.83(11) . . ?
C9 Fe1 C6 68.49(11) . . ?
C4 Fe1 C6 160.33(12) . . ?
C2 Fe1 C7 110.78(10) . . ?
C10 Fe1 C7 68.55(12) . . ?
C3 Fe1 C7 122.45(11) . . ?
C9 Fe1 C7 68.37(11) . . ?
C4 Fe1 C7 156.39(11) . . ?
C6 Fe1 C7 40.76(11) . . ?
C2 Fe1 C8 128.00(10) . . ?
C10 Fe1 C8 68.44(11) . . ?
C3 Fe1 C8 108.33(10) . . ?
C9 Fe1 C8 40.58(11) . . ?
C4 Fe1 C8 120.19(11) . . ?
C6 Fe1 C8 68.37(11) . . ?
C7 Fe1 C8 40.54(11) . . ?
C2 Fe1 C5 68.14(10) . . ?
C10 Fe1 C5 104.82(11) . . ?
C3 Fe1 C5 69.15(10) . . ?
C9 Fe1 C5 117.96(11) . . ?
C4 Fe1 C5 40.88(10) . . ?
C6 Fe1 C5 123.82(11) . . ?
C7 Fe1 C5 162.41(11) . . ?
C8 Fe1 C5 153.93(11) . . ?
C2 Fe1 C1 41.38(9) . . ?
C10 Fe1 C1 118.10(10) . . ?
C3 Fe1 C1 70.18(10) . . ?
C9 Fe1 C1 152.63(11) . . ?
C4 Fe1 C1 69.01(10) . . ?
C6 Fe1 C1 107.07(10) . . ?
C7 Fe1 C1 126.89(10) . . ?
C8 Fe1 C1 165.03(10) . . ?
C5 Fe1 C1 40.54(9) . . ?
C5 C1 C2 105.3(2) . . ?
C5 C1 Pd1 142.17(18) . . ?
C2 C1 Pd1 112.45(17) . . ?
C5 C1 Fe1 69.22(14) . . ?
C2 C1 Fe1 67.75(13) . . ?
Pd1 C1 Fe1 127.36(12) . . ?
C3 C2 C1 110.4(2) . . ?
C3 C2 C21 134.4(2) . . ?
C1 C2 C21 115.20(19) . . ?
C3 C2 Fe1 69.89(14) . . ?
C1 C2 Fe1 70.87(14) . . ?
C21 C2 Fe1 127.05(16) . . ?
C4 C3 C2 106.2(2) . . ?
C4 C3 Fe1 69.87(14) . . ?
C2 C3 Fe1 68.97(13) . . ?
C4 C3 H3 126.9 . . ?
C2 C3 H3 126.9 . . ?
Fe1 C3 H3 125.8 . . ?
C3 C4 C5 108.9(2) . . ?
C3 C4 Fe1 69.35(14) . . ?
C5 C4 Fe1 69.91(14) . . ?
C3 C4 H4 125.5 . . ?
C5 C4 H4 125.5 . . ?
Fe1 C4 H4 126.8 . . ?
C1 C5 C4 109.1(2) . . ?
C1 C5 Fe1 70.25(14) . . ?
C4 C5 Fe1 69.21(14) . . ?
C1 C5 H5 125.4 . . ?
C4 C5 H5 125.4 . . ?
Fe1 C5 H5 126.7 . . ?
C10 C6 C7 107.8(2) . . ?
C10 C6 Fe1 69.27(15) . . ?
C7 C6 Fe1 69.70(15) . . ?
C10 C6 H6 126.1 . . ?
C7 C6 H6 126.1 . . ?
Fe1 C6 H6 126.5 . . ?
C8 C7 C6 107.9(2) . . ?
C8 C7 Fe1 69.75(15) . . ?
C6 C7 Fe1 69.55(15) . . ?
C8 C7 H7 126.0 . . ?
C6 C7 H7 126.0 . . ?
Fe1 C7 H7 126.2 . . ?
C9 C8 C7 108.1(2) . . ?
C9 C8 Fe1 69.40(15) . . ?
C7 C8 Fe1 69.71(15) . . ?
C9 C8 H8 125.9 . . ?
C7 C8 H8 125.9 . . ?
Fe1 C8 H8 126.5 . . ?
C8 C9 C10 108.1(2) . . ?
C8 C9 Fe1 70.02(15) . . ?
C10 C9 Fe1 69.45(14) . . ?
C8 C9 H9 126.0 . . ?
C10 C9 H9 126.0 . . ?
Fe1 C9 H9 126.1 . . ?
C9 C10 C6 108.1(2) . . ?
C9 C10 Fe1 69.76(15) . . ?
C6 C10 Fe1 70.00(14) . . ?
C9 C10 H10 126.0 . . ?
C6 C10 H10 126.0 . . ?
Fe1 C10 H10 125.8 . . ?
C11 Pd2 N122 81.54(8) . . ?
C11 Pd2 P 97.23(7) . . ?
N122 Pd2 P 175.54(6) . . ?
C11 Pd2 Cl 176.97(7) . . ?
N122 Pd2 Cl 95.43(5) . . ?
P Pd2 Cl 85.76(2) . . ?
C12 Fe2 C13 41.30(9) . . ?
C12 Fe2 C17 107.08(11) . . ?
C13 Fe2 C17 124.68(11) . . ?
C12 Fe2 C20 161.98(10) . . ?
C13 Fe2 C20 155.63(10) . . ?
C17 Fe2 C20 68.31(12) . . ?
C12 Fe2 C19 155.73(10) . . ?
C13 Fe2 C19 120.36(11) . . ?
C17 Fe2 C19 68.28(12) . . ?
C20 Fe2 C19 40.53(10) . . ?
C12 Fe2 C14 68.20(10) . . ?
C13 Fe2 C14 40.81(10) . . ?
C17 Fe2 C14 162.63(11) . . ?
C20 Fe2 C14 121.33(11) . . ?
C19 Fe2 C14 108.72(11) . . ?
C12 Fe2 C18 120.39(10) . . ?
C13 Fe2 C18 107.06(11) . . ?
C17 Fe2 C18 40.63(13) . . ?
C20 Fe2 C18 68.26(11) . . ?
C19 Fe2 C18 40.57(12) . . ?
C14 Fe2 C18 126.04(12) . . ?
C12 Fe2 C16 124.73(10) . . ?
C13 Fe2 C16 161.97(11) . . ?
C17 Fe2 C16 40.58(12) . . ?
C20 Fe2 C16 40.60(11) . . ?
C19 Fe2 C16 68.21(11) . . ?
C14 Fe2 C16 155.81(11) . . ?
C18 Fe2 C16 68.26(12) . . ?
C12 Fe2 C15 68.05(9) . . ?
C13 Fe2 C15 69.17(10) . . ?
C17 Fe2 C15 154.59(11) . . ?
C20 Fe2 C15 108.17(10) . . ?
C19 Fe2 C15 126.43(11) . . ?
C14 Fe2 C15 40.90(9) . . ?
C18 Fe2 C15 163.56(11) . . ?
C16 Fe2 C15 120.25(10) . . ?
C12 Fe2 C11 41.25(9) . . ?
C13 Fe2 C11 70.10(9) . . ?
C17 Fe2 C11 119.45(11) . . ?
C20 Fe2 C11 124.49(10) . . ?
C19 Fe2 C11 162.17(11) . . ?
C14 Fe2 C11 68.82(9) . . ?
C18 Fe2 C11 155.03(11) . . ?
C16 Fe2 C11 106.40(10) . . ?
C15 Fe2 C11 40.31(9) . . ?
C15 C11 C12 105.47(19) . . ?
C15 C11 Pd2 142.60(18) . . ?
C12 C11 Pd2 111.92(16) . . ?
C15 C11 Fe2 69.35(13) . . ?
C12 C11 Fe2 67.19(13) . . ?
Pd2 C11 Fe2 125.76(11) . . ?
C13 C12 C121 133.2(2) . . ?
C13 C12 C11 110.6(2) . . ?
C121 C12 C11 116.1(2) . . ?
C13 C12 Fe2 70.07(14) . . ?
C121 C12 Fe2 121.99(17) . . ?
C11 C12 Fe2 71.56(13) . . ?
C14 C13 C12 106.0(2) . . ?
C14 C13 Fe2 70.07(14) . . ?
C12 C13 Fe2 68.63(13) . . ?
C14 C13 H13 127.0 . . ?
C12 C13 H13 127.0 . . ?
Fe2 C13 H13 125.9 . . ?
C13 C14 C15 108.8(2) . . ?
C13 C14 Fe2 69.12(13) . . ?
C15 C14 Fe2 70.06(13) . . ?
C13 C14 H14 125.6 . . ?
C15 C14 H14 125.6 . . ?
Fe2 C14 H14 126.8 . . ?
C11 C15 C14 109.0(2) . . ?
C11 C15 Fe2 70.34(13) . . ?
C14 C15 Fe2 69.04(13) . . ?
C11 C15 H15 125.5 . . ?
C14 C15 H15 125.5 . . ?
Fe2 C15 H15 126.7 . . ?
C17 C16 C20 107.8(2) . . ?
C17 C16 Fe2 69.39(16) . . ?
C20 C16 Fe2 69.45(15) . . ?
C17 C16 H16 126.1 . . ?
C20 C16 H16 126.1 . . ?
Fe2 C16 H16 126.6 . . ?
C16 C17 C18 108.2(3) . . ?
C16 C17 Fe2 70.03(15) . . ?
C18 C17 Fe2 69.90(16) . . ?
C16 C17 H17 125.9 . . ?
C18 C17 H17 125.9 . . ?
Fe2 C17 H17 125.7 . . ?
C19 C18 C17 107.8(2) . . ?
C19 C18 Fe2 69.65(15) . . ?
C17 C18 Fe2 69.47(15) . . ?
C19 C18 H18 126.1 . . ?
C17 C18 H18 126.1 . . ?
Fe2 C18 H18 126.4 . . ?
C20 C19 C18 108.1(3) . . ?
C20 C19 Fe2 69.66(15) . . ?
C18 C19 Fe2 69.78(15) . . ?
C20 C19 H19 125.9 . . ?
C18 C19 H19 125.9 . . ?
Fe2 C19 H19 126.2 . . ?
C19 C20 C16 108.1(2) . . ?
C19 C20 Fe2 69.81(15) . . ?
C16 C20 Fe2 69.95(15) . . ?
C19 C20 H20 125.9 . . ?
C16 C20 H20 125.9 . . ?
Fe2 C20 H20 125.9 . . ?
N22 C21 O25 117.7(2) . . ?
N22 C21 C2 118.7(2) . . ?
O25 C21 C2 123.5(2) . . ?
C21 N22 C23 108.72(19) . . ?
C21 N22 Pd1 112.32(16) . . ?
C23 N22 Pd1 138.74(16) . . ?
N22 C23 C231 110.57(19) . . ?
N22 C23 C24 101.78(19) . . ?
C231 C23 C24 115.8(2) . . ?
N22 C23 H23 109.5 . . ?
C231 C23 H23 109.5 . . ?
C24 C23 H23 109.5 . . ?
O25 C24 C23 104.94(19) . . ?
O25 C24 H24A 110.8 . . ?
C23 C24 H24A 110.8 . . ?
O25 C24 H24B 110.8 . . ?
C23 C24 H24B 110.8 . . ?
H24A C24 H24B 108.8 . . ?
C21 O25 C24 105.23(18) . . ?
C31 P C41 105.84(10) . . ?
C31 P Pd1 117.32(8) . . ?
C41 P Pd1 110.46(7) . . ?
C31 P Pd2 112.30(8) . . ?
C41 P Pd2 115.05(7) . . ?
Pd1 P Pd2 96.09(2) . . ?
C32 C31 C36 118.6(2) . . ?
C32 C31 P 117.93(18) . . ?
C36 C31 P 123.44(19) . . ?
C33 C32 C31 121.6(2) . . ?
C33 C32 H32 119.2 . . ?
C31 C32 H32 119.2 . . ?
C32 C33 C34 119.2(2) . . ?
C32 C33 H33 120.4 . . ?
C34 C33 H33 120.4 . . ?
C35 C34 C33 119.9(2) . . ?
C35 C34 H34 120.1 . . ?
C33 C34 H34 120.1 . . ?
C34 C35 C36 120.7(2) . . ?
C34 C35 H35 119.6 . . ?
C36 C35 H35 119.6 . . ?
C31 C36 C35 120.0(2) . . ?
C31 C36 H36 120.0 . . ?
C35 C36 H36 120.0 . . ?
C46 C41 C42 118.7(2) . . ?
C46 C41 P 119.95(17) . . ?
C42 C41 P 121.23(17) . . ?
C43 C42 C41 120.2(2) . . ?
C43 C42 H42 119.9 . . ?
C41 C42 H42 119.9 . . ?
C44 C43 C42 120.4(2) . . ?
C44 C43 H43 119.8 . . ?
C42 C43 H43 119.8 . . ?
C45 C44 C43 119.7(2) . . ?
C45 C44 H44 120.1 . . ?
C43 C44 H44 120.1 . . ?
C44 C45 C46 120.2(2) . . ?
C44 C45 H45 119.9 . . ?
C46 C45 H45 119.9 . . ?
C45 C46 C41 120.7(2) . . ?
C45 C46 H46 119.7 . . ?
C41 C46 H46 119.7 . . ?
N122 C121 O125 117.8(2) . . ?
N122 C121 C12 119.9(2) . . ?
O125 C121 C12 122.3(2) . . ?
C121 N122 C123 107.93(19) . . ?
C121 N122 Pd2 110.25(15) . . ?
C123 N122 Pd2 141.72(16) . . ?
N122 C123 C127 114.0(2) . . ?
N122 C123 C124 102.12(19) . . ?
C127 C123 C124 114.8(2) . . ?
N122 C123 H123 108.5 . . ?
C127 C123 H123 108.5 . . ?
C124 C123 H123 108.5 . . ?
O125 C124 C123 104.54(19) . . ?
O125 C124 H12A 110.8 . . ?
C123 C124 H12A 110.8 . . ?
O125 C124 H12B 110.8 . . ?
C123 C124 H12B 110.8 . . ?
H12A C124 H12B 108.9 . . ?
C121 O125 C124 104.93(18) . . ?
C128 C127 C123 112.6(2) . . ?
C128 C127 C129 112.2(2) . . ?
C123 C127 C129 109.9(2) . . ?
C128 C127 H127 107.3 . . ?
C123 C127 H127 107.3 . . ?
C129 C127 H127 107.3 . . ?
C127 C128 H12C 109.5 . . ?
C127 C128 H12D 109.5 . . ?
H12C C128 H12D 109.5 . . ?
C127 C128 H12E 109.5 . . ?
H12C C128 H12E 109.5 . . ?
H12D C128 H12E 109.5 . . ?
C127 C129 H12F 109.5 . . ?
C127 C129 H12G 109.5 . . ?
H12F C129 H12G 109.5 . . ?
C127 C129 H12H 109.5 . . ?
H12F C129 H12H 109.5 . . ?
H12G C129 H12H 109.5 . . ?
C232 C231 C233 111.5(2) . . ?
C232 C231 C23 113.0(2) . . ?
C233 C231 C23 110.6(2) . . ?
C232 C231 H231 107.1 . . ?
C233 C231 H231 107.1 . . ?
C23 C231 H231 107.1 . . ?
C231 C232 H23A 109.5 . . ?
C231 C232 H23B 109.5 . . ?
H23A C232 H23B 109.5 . . ?
C231 C232 H23C 109.5 . . ?
H23A C232 H23C 109.5 . . ?
H23B C232 H23C 109.5 . . ?
C231 C233 H23D 109.5 . . ?
C231 C233 H23E 109.5 . . ?
H23D C233 H23E 109.5 . . ?
C231 C233 H23F 109.5 . . ?
H23D C233 H23F 109.5 . . ?
H23E C233 H23F 109.5 . . ?

loop_
_geom_bond_atom_site_label_1
_geom_bond_atom_site_label_2
_geom_bond_distance
_geom_bond_site_symmetry_2
_geom_bond_publ_flag
Cl Pd1 2.4308(6) . ?
Cl Pd2 2.4366(6) . ?
Pd1 C1 1.995(2) . ?
Pd1 N22 2.131(2) . ?
Pd1 P 2.2447(6) . ?
Fe1 C2 2.027(2) . ?
Fe1 C10 2.037(3) . ?
Fe1 C3 2.039(2) . ?
Fe1 C9 2.041(3) . ?
Fe1 C4 2.046(3) . ?
Fe1 C6 2.047(3) . ?
Fe1 C7 2.049(3) . ?
Fe1 C8 2.050(3) . ?
Fe1 C5 2.055(3) . ?
Fe1 C1 2.069(2) . ?
C1 C5 1.429(3) . ?
C1 C2 1.448(3) . ?
C2 C3 1.429(3) . ?
C2 C21 1.449(3) . ?
C3 C4 1.423(4) . ?
C3 H3 0.9300 . ?
C4 C5 1.433(4) . ?
C4 H4 0.9300 . ?
C5 H5 0.9300 . ?
C6 C10 1.421(4) . ?
C6 C7 1.426(4) . ?
C6 H6 0.9300 . ?
C7 C8 1.420(4) . ?
C7 H7 0.9300 . ?
C8 C9 1.418(4) . ?
C8 H8 0.9300 . ?
C9 C10 1.421(4) . ?
C9 H9 0.9300 . ?
C10 H10 0.9300 . ?
Pd2 C11 1.999(2) . ?
Pd2 N122 2.1714(19) . ?
Pd2 P 2.2457(6) . ?
Fe2 C12 2.019(2) . ?
Fe2 C13 2.038(2) . ?
Fe2 C17 2.045(3) . ?
Fe2 C20 2.047(3) . ?
Fe2 C19 2.049(3) . ?
Fe2 C14 2.051(2) . ?
Fe2 C18 2.051(3) . ?
Fe2 C16 2.054(3) . ?
Fe2 C15 2.064(2) . ?
Fe2 C11 2.077(2) . ?
C11 C15 1.427(3) . ?
C11 C12 1.444(3) . ?
C12 C13 1.431(3) . ?
C12 C121 1.442(3) . ?
C13 C14 1.425(3) . ?
C13 H13 0.9300 . ?
C14 C15 1.438(3) . ?
C14 H14 0.9300 . ?
C15 H15 0.9300 . ?
C16 C17 1.421(4) . ?
C16 C20 1.423(4) . ?
C16 H16 0.9300 . ?
C17 C18 1.422(4) . ?
C17 H17 0.9300 . ?
C18 C19 1.421(4) . ?
C18 H18 0.9300 . ?
C19 C20 1.419(4) . ?
C19 H19 0.9300 . ?
C20 H20 0.9300 . ?
C21 N22 1.284(3) . ?
C21 O25 1.344(3) . ?
N22 C23 1.473(3) . ?
C23 C231 1.535(3) . ?
C23 C24 1.549(3) . ?
C23 H23 0.9800 . ?
C24 O25 1.467(3) . ?
C24 H24A 0.9700 . ?
C24 H24B 0.9700 . ?
P C31 1.822(2) . ?
P C41 1.830(2) . ?
C31 C32 1.394(4) . ?
C31 C36 1.399(3) . ?
C32 C33 1.387(3) . ?
C32 H32 0.9300 . ?
C33 C34 1.404(4) . ?
C33 H33 0.9300 . ?
C34 C35 1.378(4) . ?
C34 H34 0.9300 . ?
C35 C36 1.400(4) . ?
C35 H35 0.9300 . ?
C36 H36 0.9300 . ?
C41 C46 1.398(3) . ?
C41 C42 1.398(3) . ?
C42 C43 1.394(3) . ?
C42 H42 0.9300 . ?
C43 C44 1.388(4) . ?
C43 H43 0.9300 . ?
C44 C45 1.383(4) . ?
C44 H44 0.9300 . ?
C45 C46 1.391(4) . ?
C45 H45 0.9300 . ?
C46 H46 0.9300 . ?
C121 N122 1.285(3) . ?
C121 O125 1.352(3) . ?
N122 C123 1.480(3) . ?
C123 C127 1.527(3) . ?
C123 C124 1.545(3) . ?
C123 H123 0.9800 . ?
C124 O125 1.465(3) . ?
C124 H12A 0.9700 . ?
C124 H12B 0.9700 . ?
C127 C128 1.517(4) . ?
C127 C129 1.529(4) . ?
C127 H127 0.9800 . ?
C128 H12C 0.9600 . ?
C128 H12D 0.9600 . ?
C128 H12E 0.9600 . ?
C129 H12F 0.9600 . ?
C129 H12G 0.9600 . ?
C129 H12H 0.9600 . ?
C231 C232 1.519(4) . ?
C231 C233 1.535(4) . ?
C231 H231 0.9800 . ?
C232 H23A 0.9600 . ?
C232 H23B 0.9600 . ?
C232 H23C 0.9600 . ?
C233 H23D 0.9600 . ?
C233 H23E 0.9600 . ?
C233 H23F 0.9600 . ?

loop_
_geom_torsion_atom_site_label_1
_geom_torsion_atom_site_label_2
_geom_torsion_atom_site_label_3
_geom_torsion_atom_site_label_4
_geom_torsion
_geom_torsion_site_symmetry_1
_geom_torsion_site_symmetry_2
_geom_torsion_site_symmetry_3
_geom_torsion_site_symmetry_4
_geom_torsion_publ_flag
C5 C1 C2 C3 -0.5(3) . . . . ?
Pd1 C1 C2 C3 -178.43(16) . . . . ?
Fe1 C1 C2 C3 58.86(17) . . . . ?
C5 C1 C2 C21 177.8(2) . . . . ?
Pd1 C1 C2 C21 -0.1(3) . . . . ?
Fe1 C1 C2 C21 -122.80(19) . . . . ?
C5 C1 C2 Fe1 -59.36(16) . . . . ?
Pd1 C1 C2 Fe1 122.71(14) . . . . ?
C1 C2 C3 C4 0.8(3) . . . . ?
C21 C2 C3 C4 -177.1(3) . . . . ?
Fe1 C2 C3 C4 60.27(17) . . . . ?
C1 C2 C3 Fe1 -59.44(17) . . . . ?
C21 C2 C3 Fe1 122.7(3) . . . . ?
C2 C3 C4 C5 -0.8(3) . . . . ?
Fe1 C3 C4 C5 58.85(18) . . . . ?
C2 C3 C4 Fe1 -59.68(16) . . . . ?
C2 C1 C5 C4 0.0(3) . . . . ?
Pd1 C1 C5 C4 176.9(2) . . . . ?
Fe1 C1 C5 C4 -58.42(18) . . . . ?
C2 C1 C5 Fe1 58.40(15) . . . . ?
Pd1 C1 C5 Fe1 -124.7(3) . . . . ?
C3 C4 C5 C1 0.5(3) . . . . ?
Fe1 C4 C5 C1 59.05(18) . . . . ?
C3 C4 C5 Fe1 -58.51(18) . . . . ?
C10 C6 C7 C8 -0.4(3) . . . . ?
Fe1 C6 C7 C8 -59.41(18) . . . . ?
C10 C6 C7 Fe1 58.98(18) . . . . ?
C6 C7 C8 C9 0.3(3) . . . . ?
Fe1 C7 C8 C9 -58.95(19) . . . . ?
C6 C7 C8 Fe1 59.28(18) . . . . ?
C7 C8 C9 C10 -0.1(3) . . . . ?
Fe1 C8 C9 C10 -59.24(19) . . . . ?
C7 C8 C9 Fe1 59.14(18) . . . . ?
C8 C9 C10 C6 -0.2(3) . . . . ?
Fe1 C9 C10 C6 -59.76(18) . . . . ?
C8 C9 C10 Fe1 59.60(19) . . . . ?
C7 C6 C10 C9 0.4(3) . . . . ?
Fe1 C6 C10 C9 59.61(19) . . . . ?
C7 C6 C10 Fe1 -59.25(18) . . . . ?
C15 C11 C12 C13 0.3(3) . . . . ?
Pd2 C11 C12 C13 -179.68(16) . . . . ?
Fe2 C11 C12 C13 59.38(17) . . . . ?
C15 C11 C12 C121 -176.4(2) . . . . ?
Pd2 C11 C12 C121 3.6(3) . . . . ?
Fe2 C11 C12 C121 -117.3(2) . . . . ?
C15 C11 C12 Fe2 -59.11(15) . . . . ?
Pd2 C11 C12 Fe2 120.94(13) . . . . ?
C121 C12 C13 C14 176.1(2) . . . . ?
C11 C12 C13 C14 0.2(3) . . . . ?
Fe2 C12 C13 C14 60.45(17) . . . . ?
C121 C12 C13 Fe2 115.6(3) . . . . ?
C11 C12 C13 Fe2 -60.27(16) . . . . ?
C12 C13 C14 C15 -0.6(3) . . . . ?
Fe2 C13 C14 C15 58.95(17) . . . . ?
C12 C13 C14 Fe2 -59.50(16) . . . . ?
C12 C11 C15 C14 -0.6(3) . . . . ?
Pd2 C11 C15 C14 179.3(2) . . . . ?
Fe2 C11 C15 C14 -58.32(16) . . . . ?
C12 C11 C15 Fe2 57.71(15) . . . . ?
Pd2 C11 C15 Fe2 -122.4(3) . . . . ?
C13 C14 C15 C11 0.7(3) . . . . ?
Fe2 C14 C15 C11 59.12(16) . . . . ?
C13 C14 C15 Fe2 -58.37(17) . . . . ?
C20 C16 C17 C18 -0.7(3) . . . . ?
Fe2 C16 C17 C18 -59.73(19) . . . . ?
C20 C16 C17 Fe2 59.04(17) . . . . ?
C16 C17 C18 C19 0.5(3) . . . . ?
Fe2 C17 C18 C19 -59.3(2) . . . . ?
C16 C17 C18 Fe2 59.81(18) . . . . ?
C17 C18 C19 C20 -0.1(3) . . . . ?
Fe2 C18 C19 C20 -59.33(19) . . . . ?
C17 C18 C19 Fe2 59.19(19) . . . . ?
C18 C19 C20 C16 -0.3(3) . . . . ?
Fe2 C19 C20 C16 -59.69(18) . . . . ?
C18 C19 C20 Fe2 59.40(19) . . . . ?
C17 C16 C20 C19 0.6(3) . . . . ?
Fe2 C16 C20 C19 59.61(18) . . . . ?
C17 C16 C20 Fe2 -59.01(18) . . . . ?
C3 C2 C21 N22 176.1(3) . . . . ?
C1 C2 C21 N22 -1.7(3) . . . . ?
Fe1 C2 C21 N22 -86.1(3) . . . . ?
C3 C2 C21 O25 -1.7(4) . . . . ?
C1 C2 C21 O25 -179.6(2) . . . . ?
Fe1 C2 C21 O25 96.1(2) . . . . ?
O25 C21 N22 C23 -3.9(3) . . . . ?
C2 C21 N22 C23 178.1(2) . . . . ?
O25 C21 N22 Pd1 -179.50(16) . . . . ?
C2 C21 N22 Pd1 2.5(3) . . . . ?
C21 N22 C23 C231 -113.5(2) . . . . ?
Pd1 N22 C23 C231 60.3(3) . . . . ?
C21 N22 C23 C24 10.1(2) . . . . ?
Pd1 N22 C23 C24 -176.14(18) . . . . ?
N22 C23 C24 O25 -12.3(2) . . . . ?
C231 C23 C24 O25 107.6(2) . . . . ?
N22 C21 O25 C24 -4.7(3) . . . . ?
C2 C21 O25 C24 173.1(2) . . . . ?
C23 C24 O25 C21 10.6(2) . . . . ?
C41 P C31 C32 -163.25(18) . . . . ?
Pd1 P C31 C32 73.0(2) . . . . ?
Pd2 P C31 C32 -37.0(2) . . . . ?
C41 P C31 C36 17.4(2) . . . . ?
Pd1 P C31 C36 -106.4(2) . . . . ?
Pd2 P C31 C36 143.68(19) . . . . ?
C36 C31 C32 C33 1.3(4) . . . . ?
P C31 C32 C33 -178.09(19) . . . . ?
C31 C32 C33 C34 -0.2(4) . . . . ?
C32 C33 C34 C35 -1.3(4) . . . . ?
C33 C34 C35 C36 1.6(4) . . . . ?
C32 C31 C36 C35 -1.0(4) . . . . ?
P C31 C36 C35 178.3(2) . . . . ?
C34 C35 C36 C31 -0.4(4) . . . . ?
C31 P C41 C46 -118.25(19) . . . . ?
Pd1 P C41 C46 9.7(2) . . . . ?
Pd2 P C41 C46 117.13(18) . . . . ?
C31 P C41 C42 65.5(2) . . . . ?
Pd1 P C41 C42 -166.55(17) . . . . ?
Pd2 P C41 C42 -59.1(2) . . . . ?
C46 C41 C42 C43 -1.5(3) . . . . ?
P C41 C42 C43 174.83(19) . . . . ?
C41 C42 C43 C44 0.4(4) . . . . ?
C42 C43 C44 C45 1.3(4) . . . . ?
C43 C44 C45 C46 -1.9(4) . . . . ?
C44 C45 C46 C41 0.8(4) . . . . ?
C42 C41 C46 C45 0.9(4) . . . . ?
P C41 C46 C45 -175.5(2) . . . . ?
C13 C12 C121 N122 177.5(2) . . . . ?
C11 C12 C121 N122 -6.8(3) . . . . ?
Fe2 C12 C121 N122 -90.5(3) . . . . ?
C13 C12 C121 O125 -1.9(4) . . . . ?
C11 C12 C121 O125 173.8(2) . . . . ?
Fe2 C12 C121 O125 90.1(2) . . . . ?
O125 C121 N122 C123 2.6(3) . . . . ?
C12 C121 N122 C123 -176.8(2) . . . . ?
O125 C121 N122 Pd2 -174.64(16) . . . . ?
C12 C121 N122 Pd2 6.0(3) . . . . ?
C121 N122 C123 C127 -136.0(2) . . . . ?
Pd2 N122 C123 C127 39.8(3) . . . . ?
C121 N122 C123 C124 -11.6(2) . . . . ?
Pd2 N122 C123 C124 164.3(2) . . . . ?
N122 C123 C124 O125 15.8(2) . . . . ?
C127 C123 C124 O125 139.7(2) . . . . ?
N122 C121 O125 C124 8.3(3) . . . . ?
C12 C121 O125 C124 -172.3(2) . . . . ?
C123 C124 O125 C121 -14.7(2) . . . . ?
N122 C123 C127 C128 50.6(3) . . . . ?
C124 C123 C127 C128 -66.7(3) . . . . ?
N122 C123 C127 C129 176.5(2) . . . . ?
C124 C123 C127 C129 59.2(3) . . . . ?
N22 C23 C231 C232 61.0(3) . . . . ?
C24 C23 C231 C232 -54.0(3) . . . . ?
N22 C23 C231 C233 -173.2(2) . . . . ?
C24 C23 C231 C233 71.8(3) . . . . ?
